data_4313777
loop_
_publ_author_name
'Thomas E. Albrecht-Schmitt'
'Philip M. Almond'
'Richard E. Sykora'

_publ_contact_author
;
Prof. Thomas E. Albrecht-Schmitt 
179 Chemistry Building
Department of Chemistry
Auburn University, AL
36849
;
_publ_contact_author_email ' albreth@auburn.edu '
_publ_contact_author_fax ' 334 844 6959 '
_publ_contact_author_phone ' 334 844 6948 '
_publ_section_title
;
 Cation-Cation Interactions in Neptunyl(V) Compounds: Hydrothermal
 Preparation and Structural Characterization of NpO2(IO3) and \a- and
 \b-AgNpO2(SeO3)
;
_journal_name_full 'Inorganic Chemistry'
_journal_page_first 3788
_journal_page_last 3795
_journal_paper_doi 10.1021/ic034124z
_journal_volume 42
_journal_year 2003
_chemical_formula_moiety Ag2(NpO2)2(SeO3)2
_chemical_formula_sum 'Ag2 Np2 O10 Se2'
_chemical_formula_weight 1007.66
_chemical_name_common 'beta-silver neptunyl(V) selenite'
_chemical_name_systematic
; 
 ? 
;
_space_group_IT_number 2
_symmetry_cell_setting triclinic
_symmetry_space_group_name_Hall '-P 1'
_symmetry_space_group_name_H-M 'P -1'
_atom_sites_solution_hydrogens none
_atom_sites_solution_primary direct
_atom_sites_solution_secondary difmap
_audit_creation_method SHELXL-97
_cell_angle_alpha 89.3490(10)
_cell_angle_beta 77.0340(10)
_cell_angle_gamma 76.5610(10)
_cell_formula_units_Z 2
_cell_length_a 7.1066(6)
_cell_length_b 8.3503(7)
_cell_length_c 8.3554(7)
_cell_measurement_reflns_used all
_cell_measurement_temperature 193(2)
_cell_measurement_theta_max 28.30
_cell_measurement_theta_min 2.50
_cell_volume 469.52(7)
_computing_cell_refinement 'SMART, SAINT'
_computing_data_collection SMART
_computing_data_reduction SAINT
_computing_molecular_graphics 'SHELXP-97 (Sheldrick, 1997)'
_computing_publication_material 'SHELXCIF-97 (Sheldrick, 1997)'
_computing_structure_refinement 'SHELXL-97 (Sheldrick, 1997)'
_computing_structure_solution 'SHELXS-97 (Sheldrick, 1990)'
_diffrn_ambient_temperature 193(2)
_diffrn_measured_fraction_theta_full 0.988
_diffrn_measured_fraction_theta_max 0.988
_diffrn_measurement_device_type 'Bruker APEX'
_diffrn_measurement_method '0.3 wide w/ exposures'
_diffrn_radiation_monochromator graphite
_diffrn_radiation_source 'fine-focus sealed tube'
_diffrn_radiation_type MoK\a
_diffrn_radiation_wavelength 0.71073
_diffrn_reflns_av_R_equivalents 0.0263
_diffrn_reflns_av_sigmaI/netI 0.0370
_diffrn_reflns_limit_h_max 9
_diffrn_reflns_limit_h_min -9
_diffrn_reflns_limit_k_max 11
_diffrn_reflns_limit_k_min -11
_diffrn_reflns_limit_l_max 11
_diffrn_reflns_limit_l_min -10
_diffrn_reflns_number 4780
_diffrn_reflns_theta_full 28.30
_diffrn_reflns_theta_max 28.30
_diffrn_reflns_theta_min 2.50
_diffrn_standards_interval_count na
_diffrn_standards_interval_time na
_diffrn_standards_number na
_exptl_absorpt_coefficient_mu 33.849
_exptl_absorpt_correction_T_max '0.783842 ratio of min/max'
_exptl_absorpt_correction_T_min '0.783842 ratio of min/max'
_exptl_absorpt_correction_type 'analytical and multiscan(SADABS)'
_exptl_crystal_colour brown
_exptl_crystal_density_diffrn 7.128
_exptl_crystal_density_meas ?
_exptl_crystal_density_method 'not measured'
_exptl_crystal_description 'rectangular prism'
_exptl_crystal_F_000 856
_exptl_crystal_size_max 0.080
_exptl_crystal_size_mid 0.066
_exptl_crystal_size_min 0.060
_refine_diff_density_max 1.256
_refine_diff_density_min -1.743
_refine_diff_density_rms 0.320
_refine_ls_extinction_coef 0.00228(16)
_refine_ls_extinction_expression Fc^*^=kFc[1+0.001xFc^2^\l^3^/sin(2\q)]^-1/4^
_refine_ls_extinction_method SHELXL
_refine_ls_goodness_of_fit_ref 1.171
_refine_ls_hydrogen_treatment na
_refine_ls_matrix_type full
_refine_ls_number_parameters 146
_refine_ls_number_reflns 2306
_refine_ls_number_restraints 0
_refine_ls_restrained_S_all 1.171
_refine_ls_R_factor_all 0.0252
_refine_ls_R_factor_gt 0.0226
_refine_ls_shift/su_max 0.001
_refine_ls_shift/su_mean 0.000
_refine_ls_structure_factor_coef Fsqd
_refine_ls_weighting_details 'calc w=1/[\s^2^(Fo^2^)+(0.0175P)^2^+0.0000P] where P=(Fo^2^+2Fc^2^)/3'
_refine_ls_weighting_scheme calc
_refine_ls_wR_factor_gt 0.0542
_refine_ls_wR_factor_ref 0.0554
_reflns_number_gt 2165
_reflns_number_total 2306
_reflns_threshold_expression >2sigma(I)
_cod_data_source_file ic034124zsi20030417_113632_3.cif
_cod_data_source_block 3
_cod_depositor_comments
;
The following automatic conversions were performed:

'_exptl_crystal_density_meas' value 'nm' was changed to '?' - the
value is perceived as not measured.

Automatic conversion script
Id: cif_fix_values 3008 2015-01-20 13:52:24Z robertas 
;
_cod_database_code 4313777

loop_
_symmetry_equiv_pos_as_xyz
'x, y, z'
'-x, -y, -z'

loop_
_atom_site_label
_atom_site_type_symbol
_atom_site_fract_x
_atom_site_fract_y
_atom_site_fract_z
_atom_site_U_iso_or_equiv
_atom_site_adp_type
_atom_site_occupancy
_atom_site_symmetry_multiplicity
_atom_site_calc_flag
_atom_site_refinement_flags
_atom_site_disorder_assembly
_atom_site_disorder_group
Np1 Np 0.38525(3) 0.28094(3) 0.26416(3) 0.00771(8) Uani 1 1 d . . .
Np2 Np 0.50312(3) 0.24612(3) -0.25829(3) 0.00756(8) Uani 1 1 d . . .
Ag1 Ag 0.19314(8) 0.02620(6) 0.00841(6) 0.01698(12) Uani 1 1 d . . .
Ag2 Ag 0.11353(8) 0.09426(6) 0.60266(6) 0.01598(12) Uani 1 1 d . . .
Se1 Se 0.84948(9) 0.28573(8) 0.34650(7) 0.01018(14) Uani 1 1 d . . .
Se2 Se 0.90629(9) 0.36709(8) -0.11650(7) 0.00985(14) Uani 1 1 d . . .
O1 O 0.7430(6) 0.2058(6) 0.2137(5) 0.0118(9) Uani 1 1 d . . .
O2 O 0.7820(7) 0.1745(6) 0.5155(5) 0.0140(9) Uani 1 1 d . . .
O3 O 1.0885(6) 0.1779(6) 0.2808(6) 0.0140(9) Uani 1 1 d . . .
O4 O 0.7993(7) 0.2144(6) -0.1580(5) 0.0133(9) Uani 1 1 d . . .
O5 O 0.8869(7) 0.4831(6) -0.2792(5) 0.0134(9) Uani 1 1 d . . .
O6 O 1.1477(7) 0.2559(6) -0.1693(5) 0.0130(9) Uani 1 1 d . . .
O7 O 0.3653(7) 0.2632(6) 0.4916(5) 0.0134(9) Uani 1 1 d . . .
O8 O 0.4107(7) 0.2911(6) 0.0372(5) 0.0140(9) Uani 1 1 d . . .
O9 O 0.4889(7) 0.4697(5) -0.2779(6) 0.0146(10) Uani 1 1 d . . .
O10 O 0.5220(7) 0.0202(5) -0.2301(6) 0.0135(9) Uani 1 1 d . . .

loop_
_atom_site_aniso_label
_atom_site_aniso_U_11
_atom_site_aniso_U_22
_atom_site_aniso_U_33
_atom_site_aniso_U_23
_atom_site_aniso_U_13
_atom_site_aniso_U_12
Np1 0.00757(13) 0.00928(13) 0.00666(13) 0.00001(9) -0.00186(9) -0.00250(9)
Np2 0.00745(13) 0.00843(13) 0.00715(13) -0.00011(9) -0.00175(9) -0.00243(9)
Ag1 0.0216(3) 0.0148(2) 0.0146(3) 0.00310(19) -0.0035(2) -0.0052(2)
Ag2 0.0175(3) 0.0155(2) 0.0158(2) -0.00187(19) -0.0045(2) -0.0047(2)
Se1 0.0083(3) 0.0109(3) 0.0113(3) -0.0004(2) -0.0024(2) -0.0022(2)
Se2 0.0086(3) 0.0111(3) 0.0102(3) -0.0005(2) -0.0025(2) -0.0027(2)
O1 0.004(2) 0.016(2) 0.014(2) -0.0022(18) -0.0008(17) -0.0021(17)
O2 0.013(2) 0.015(2) 0.013(2) 0.0007(18) -0.0023(18) -0.0033(19)
O3 0.008(2) 0.015(2) 0.018(2) -0.0014(18) -0.0008(18) -0.0022(18)
O4 0.014(2) 0.016(2) 0.012(2) 0.0001(18) -0.0030(18) -0.0089(19)
O5 0.013(2) 0.013(2) 0.011(2) 0.0028(17) -0.0021(18) 0.0005(18)
O6 0.008(2) 0.016(2) 0.014(2) 0.0000(18) -0.0015(17) -0.0015(18)
O7 0.010(2) 0.019(2) 0.012(2) -0.0022(18) -0.0035(17) -0.0040(18)
O8 0.015(2) 0.020(2) 0.009(2) 0.0006(18) -0.0021(17) -0.0067(19)
O9 0.018(2) 0.008(2) 0.019(2) 0.0041(19) -0.006(2) -0.0034(19)
O10 0.013(2) 0.011(2) 0.016(2) 0.0010(18) -0.0014(18) -0.0042(18)

loop_
_atom_type_symbol
_atom_type_description
_atom_type_scat_dispersion_real
_atom_type_scat_dispersion_imag
_atom_type_scat_source
O O 0.0106 0.0060 'International Tables Vol C Tables 4.2.6.8 and 6.1.1.4'
Se Se -0.0929 2.2259 'International Tables Vol C Tables 4.2.6.8 and 6.1.1.4'
Ag Ag -0.8971 1.1015 'International Tables Vol C Tables 4.2.6.8 and 6.1.1.4'
Np Np -11.4937 4.1493 'International Tables Vol C Tables 4.2.6.8 and 6.1.1.4'

loop_
_geom_angle_atom_site_label_1
_geom_angle_atom_site_label_2
_geom_angle_atom_site_label_3
_geom_angle
_geom_angle_site_symmetry_1
_geom_angle_site_symmetry_3
_geom_angle_publ_flag
O8 Np1 O7 178.0(2) . . ?
O8 Np1 O5 84.77(18) . 2_665 ?
O7 Np1 O5 97.17(18) . 2_665 ?
O8 Np1 O1 88.15(18) . . ?
O7 Np1 O1 90.66(17) . . ?
O5 Np1 O1 141.25(16) 2_665 . ?
O8 Np1 O3 88.41(18) . 1_455 ?
O7 Np1 O3 91.64(17) . 1_455 ?
O5 Np1 O3 73.03(15) 2_665 1_455 ?
O1 Np1 O3 144.88(15) . 1_455 ?
O8 Np1 O10 88.55(18) . 2_655 ?
O7 Np1 O10 89.57(18) . 2_655 ?
O5 Np1 O10 143.06(15) 2_665 2_655 ?
O1 Np1 O10 74.48(15) . 2_655 ?
O3 Np1 O10 70.50(15) 1_455 2_655 ?
O8 Np1 O9 92.42(17) . 2_665 ?
O7 Np1 O9 88.70(17) . 2_665 ?
O5 Np1 O9 71.84(16) 2_665 2_665 ?
O1 Np1 O9 70.45(15) . 2_665 ?
O3 Np1 O9 144.63(15) 1_455 2_665 ?
O10 Np1 O9 144.86(14) 2_655 2_665 ?
O8 Np1 Ag2 137.65(14) . . ?
O7 Np1 Ag2 41.92(14) . . ?
O5 Np1 Ag2 92.55(10) 2_665 . ?
O1 Np1 Ag2 117.23(11) . . ?
O3 Np1 Ag2 50.94(11) 1_455 . ?
O10 Np1 Ag2 68.78(10) 2_655 . ?
O9 Np1 Ag2 126.83(11) 2_665 . ?
O8 Np1 Ag1 54.18(14) . . ?
O7 Np1 Ag1 124.97(14) . . ?
O5 Np1 Ag1 94.19(11) 2_665 . ?
O1 Np1 Ag1 112.06(11) . . ?
O3 Np1 Ag1 41.82(11) 1_455 . ?
O10 Np1 Ag1 53.72(11) 2_655 . ?
O9 Np1 Ag1 145.47(10) 2_665 . ?
Ag2 Np1 Ag1 84.042(14) . . ?
O9 Np2 O10 177.44(19) . . ?
O9 Np2 O2 92.63(18) . 1_554 ?
O10 Np2 O2 88.09(18) . 1_554 ?
O9 Np2 O4 90.03(18) . . ?
O10 Np2 O4 87.87(17) . . ?
O2 Np2 O4 71.43(15) 1_554 . ?
O9 Np2 O8 88.86(18) . . ?
O10 Np2 O8 89.08(18) . . ?
O2 Np2 O8 142.76(15) 1_554 . ?
O4 Np2 O8 71.36(15) . . ?
O9 Np2 O6 99.14(18) . 1_455 ?
O10 Np2 O6 81.68(18) . 1_455 ?
O2 Np2 O6 143.41(15) 1_554 1_455 ?
O4 Np2 O6 142.38(15) . 1_455 ?
O8 Np2 O6 72.43(15) . 1_455 ?
O9 Np2 O7 86.06(18) . 1_554 ?
O10 Np2 O7 96.50(17) . 1_554 ?
O2 Np2 O7 74.09(15) 1_554 1_554 ?
O4 Np2 O7 145.07(15) . 1_554 ?
O8 Np2 O7 143.06(15) . 1_554 ?
O6 Np2 O7 72.33(15) 1_455 1_554 ?
O9 Np2 Ag1 131.65(15) . . ?
O10 Np2 Ag1 47.84(14) . . ?
O2 Np2 Ag1 135.59(11) 1_554 . ?
O4 Np2 Ag1 106.51(10) . . ?
O8 Np2 Ag1 56.61(11) . . ?
O6 Np2 Ag1 42.43(11) 1_455 . ?
O7 Np2 Ag1 101.84(10) 1_554 . ?
O9 Np2 Ag2 115.57(14) . 1_554 ?
O10 Np2 Ag2 66.60(14) . 1_554 ?
O2 Np2 Ag2 103.39(11) 1_554 1_554 ?
O4 Np2 Ag2 154.30(11) . 1_554 ?
O8 Np2 Ag2 109.41(11) . 1_554 ?
O6 Np2 Ag2 40.51(11) 1_455 1_554 ?
O7 Np2 Ag2 43.06(10) 1_554 1_554 ?
Ag1 Np2 Ag2 58.849(13) . 1_554 ?
O9 Np2 Ag1 124.39(14) . 2_655 ?
O10 Np2 Ag1 53.17(14) . 2_655 ?
O2 Np2 Ag1 87.45(11) 1_554 2_655 ?
O4 Np2 Ag1 37.99(10) . 2_655 ?
O8 Np2 Ag1 61.77(11) . 2_655 ?
O6 Np2 Ag1 112.94(11) 1_455 2_655 ?
O7 Np2 Ag1 145.51(11) 1_554 2_655 ?
Ag1 Np2 Ag1 71.290(16) . 2_655 ?
Ag2 Np2 Ag1 118.392(14) 1_554 2_655 ?
O4 Ag1 O6 170.03(15) 2_655 1_455 ?
O4 Ag1 O3 86.02(15) 2_655 1_455 ?
O6 Ag1 O3 99.79(15) 1_455 1_455 ?
O4 Ag1 O1 75.92(15) 2_655 2_655 ?
O6 Ag1 O1 97.18(15) 1_455 2_655 ?
O3 Ag1 O1 160.64(14) 1_455 2_655 ?
O4 Ag1 Ag1 81.11(11) 2_655 2 ?
O6 Ag1 Ag1 90.04(11) 1_455 2 ?
O3 Ag1 Ag1 97.59(10) 1_455 2 ?
O1 Ag1 Ag1 73.08(10) 2_655 2 ?
O4 Ag1 Np2 142.84(11) 2_655 . ?
O6 Ag1 Np2 43.10(10) 1_455 . ?
O3 Ag1 Np2 106.56(10) 1_455 . ?
O1 Ag1 Np2 92.19(10) 2_655 . ?
Ag1 Ag1 Np2 129.51(3) 2 . ?
O4 Ag1 Np1 101.60(11) 2_655 . ?
O6 Ag1 Np1 87.98(11) 1_455 . ?
O3 Ag1 Np1 40.61(10) 1_455 . ?
O1 Ag1 Np1 149.98(10) 2_655 . ?
Ag1 Ag1 Np1 136.69(3) 2 . ?
Np2 Ag1 Np1 71.557(12) . . ?
O4 Ag1 Np2 38.82(11) 2_655 2_655 ?
O6 Ag1 Np2 150.32(11) 1_455 2_655 ?
O3 Ag1 Np2 77.41(10) 1_455 2_655 ?
O1 Ag1 Np2 92.30(10) 2_655 2_655 ?
Ag1 Ag1 Np2 119.64(2) 2 2_655 ?
Np2 Ag1 Np2 108.710(16) . 2_655 ?
Np1 Ag1 Np2 70.543(12) . 2_655 ?
O2 Ag2 O6 140.71(15) 2_656 1_456 ?
O2 Ag2 O7 111.19(15) 2_656 . ?
O6 Ag2 O7 71.70(15) 1_456 . ?
O2 Ag2 O2 97.43(14) 2_656 1_455 ?
O6 Ag2 O2 116.69(15) 1_456 1_455 ?
O7 Ag2 O2 116.58(14) . 1_455 ?
O2 Ag2 Ag2 51.55(11) 2_656 2_556 ?
O6 Ag2 Ag2 156.22(11) 1_456 2_556 ?
O7 Ag2 Ag2 127.95(10) . 2_556 ?
O2 Ag2 Ag2 45.89(10) 1_455 2_556 ?
O2 Ag2 Np1 95.79(11) 2_656 . ?
O6 Ag2 Np1 99.58(11) 1_456 . ?
O7 Ag2 Np1 29.65(10) . . ?
O2 Ag2 Np1 95.30(10) 1_455 . ?
Ag2 Ag2 Np1 98.40(2) 2_556 . ?
O2 Ag2 Np2 114.64(11) 2_656 1_556 ?
O6 Ag2 Np2 40.81(10) 1_456 1_556 ?
O7 Ag2 Np2 41.99(10) . 1_556 ?
O2 Ag2 Np2 145.84(11) 1_455 1_556 ?
Ag2 Ag2 Np2 162.82(3) 2_556 1_556 ?
Np1 Ag2 Np2 71.071(12) . 1_556 ?
O1 Se1 O3 99.9(2) . . ?
O1 Se1 O2 99.2(2) . . ?
O3 Se1 O2 98.5(2) . . ?
O5 Se2 O4 100.7(2) . . ?
O5 Se2 O6 102.5(2) . . ?
O4 Se2 O6 97.1(2) . . ?
Se1 O1 Np1 117.2(2) . . ?
Se1 O1 Ag1 143.3(2) . 2_655 ?
Np1 O1 Ag1 97.95(15) . 2_655 ?
Se1 O2 Ag2 100.6(2) . 2_656 ?
Se1 O2 Np2 129.2(2) . 1_556 ?
Ag2 O2 Np2 120.64(19) 2_656 1_556 ?
Se1 O2 Ag2 99.6(2) . 1_655 ?
Ag2 O2 Ag2 82.57(14) 2_656 1_655 ?
Np2 O2 Ag2 113.15(17) 1_556 1_655 ?
Se1 O3 Np1 126.7(2) . 1_655 ?
Se1 O3 Ag1 119.3(2) . 1_655 ?
Np1 O3 Ag1 97.58(16) 1_655 1_655 ?
Se2 O4 Ag1 123.3(2) . 2_655 ?
Se2 O4 Np2 126.9(2) . . ?
Ag1 O4 Np2 103.19(16) 2_655 . ?
Se2 O5 Np1 120.9(2) . 2_665 ?
Se2 O6 Ag1 109.5(2) . 1_655 ?
Se2 O6 Ag2 97.0(2) . 1_654 ?
Ag1 O6 Ag2 95.00(16) 1_655 1_654 ?
Se2 O6 Np2 150.0(3) . 1_655 ?
Ag1 O6 Np2 94.47(16) 1_655 1_655 ?
Ag2 O6 Np2 98.69(16) 1_654 1_655 ?
Np1 O7 Np2 153.0(2) . 1_556 ?
Np1 O7 Ag2 108.42(19) . . ?
Np2 O7 Ag2 94.95(15) 1_556 . ?
Np1 O8 Np2 166.7(3) . . ?
Np2 O9 Np1 153.4(2) . 2_665 ?
Np2 O10 Np1 164.3(2) . 2_655 ?

loop_
_geom_bond_atom_site_label_1
_geom_bond_atom_site_label_2
_geom_bond_distance
_geom_bond_site_symmetry_2
_geom_bond_publ_flag
Np1 O8 1.867(4) . ?
Np1 O7 1.881(4) . ?
Np1 O5 2.401(4) 2_665 ?
Np1 O1 2.412(4) . ?
Np1 O3 2.432(4) 1_455 ?
Np1 O10 2.449(4) 2_655 ?
Np1 O9 2.463(4) 2_665 ?
Np1 Ag2 3.6063(6) . ?
Np1 Ag1 3.7037(6) . ?
Np2 O9 1.853(4) . ?
Np2 O10 1.876(4) . ?
Np2 O2 2.377(4) 1_554 ?
Np2 O4 2.394(4) . ?
Np2 O8 2.418(5) . ?
Np2 O6 2.450(4) 1_455 ?
Np2 O7 2.488(4) 1_554 ?
Np2 Ag1 3.5743(6) . ?
Np2 Ag2 3.7057(6) 1_554 ?
Np2 Ag1 3.7178(6) 2_655 ?
Ag1 O4 2.350(4) 2_655 ?
Ag1 O6 2.419(5) 1_455 ?
Ag1 O3 2.491(5) 1_455 ?
Ag1 O1 2.588(5) 2_655 ?
Ag1 Ag1 2.9120(11) 2 ?
Ag1 Np2 3.7178(6) 2_655 ?
Ag2 O2 2.347(5) 2_656 ?
Ag2 O6 2.435(5) 1_456 ?
Ag2 O7 2.540(5) . ?
Ag2 O2 2.560(5) 1_455 ?
Ag2 Ag2 3.2418(10) 2_556 ?
Ag2 Np2 3.7057(6) 1_556 ?
Se1 O1 1.697(4) . ?
Se1 O3 1.697(4) . ?
Se1 O2 1.721(4) . ?
Se2 O5 1.673(4) . ?
Se2 O4 1.704(4) . ?
Se2 O6 1.712(5) . ?
O1 Ag1 2.588(5) 2_655 ?
O2 Ag2 2.347(5) 2_656 ?
O2 Np2 2.377(4) 1_556 ?
O2 Ag2 2.560(5) 1_655 ?
O3 Np1 2.432(4) 1_655 ?
O3 Ag1 2.491(5) 1_655 ?
O4 Ag1 2.350(4) 2_655 ?
O5 Np1 2.401(4) 2_665 ?
O6 Ag1 2.419(5) 1_655 ?
O6 Ag2 2.435(5) 1_654 ?
O6 Np2 2.450(4) 1_655 ?
O7 Np2 2.488(4) 1_556 ?
O9 Np1 2.463(4) 2_665 ?
O10 Np1 2.449(4) 2_655 ?
